data_7202530
loop_
_publ_author_name
'McCabe, E. E.'
'Jones, I. P.'
'Zhang, D.'
'Hyatt, N. C.'
'Greaves, C.'

_publ_section_title
;
 Crystal structure and electrical characterisation of Bi2NbO5F: an
 Aurivillius oxide fluoride
;
_journal_issue 12
_journal_name_full 'Journal of Materials Chemistry'
_journal_page_first 1193
_journal_paper_doi 10.1039/b613970a
_journal_volume 17
_journal_year 2007
_chemical_formula_sum 'Bi2 Nb O6'
_chemical_formula_weight 606.86
_chemical_name_systematic Bi2NbO5F
_space_group_IT_number 29
_symmetry_cell_setting orthorhombic
_symmetry_space_group_name_Hall 'P 2c -2ac'
_symmetry_space_group_name_H-M 'P c a 21'
_cell_angle_alpha 90.0
_cell_angle_beta 90.0
_cell_angle_gamma 90.0
_cell_formula_units_Z 4
_cell_length_a 5.4270(18)
_cell_length_b 16.6584(17)
_cell_length_c 5.4282(17)
_cell_measurement_temperature 295
_cell_volume 490.7(2)
_pd_block_id 2006-10-23T09:20|PCA21-295_phase1|Emma_McCabe||
_pd_char_particle_morphology powder
_pd_phase_name Bi2NbO5F
_cod_data_source_file b613970a2.txt
_cod_data_source_block PCA21-295_phase_1
_cod_depositor_comments
;
The following automatic conversions were performed:
'_geom_angle_publ_flag' value 'N' changed to 'n' according to
'/home/saulius/struct/CIF-dictionaries/cif_core.dic' dictionary named
'cif_core.dic' version 2.4.1 from 2010-06-29 (46
times).

'_geom_bond_publ_flag' value 'N' changed to 'n' according to
'/home/saulius/struct/CIF-dictionaries/cif_core.dic' dictionary named
'cif_core.dic' version 2.4.1 from 2010-06-29 (104 times).

Automatic conversion script
Id: cif_fix_enum 1527 2010-12-29 10:47:43Z saulius 
;
_cod_original_cell_volume 490.74(22)
_cod_original_sg_symbol_Hall Pca21
_cod_database_code 7202530

loop_
_symmetry_equiv_pos_site_id
_symmetry_equiv_pos_as_xyz
1 +x,+y,+z
2 -x+1/2,+y,+z+1/2
3 +x+1/2,-y,+z
4 -x,-y,+z+1/2

loop_
_atom_site_type_symbol
_atom_site_label
_atom_site_fract_x
_atom_site_fract_y
_atom_site_fract_z
_atom_site_occupancy
_atom_site_thermal_displace_type
_atom_site_U_iso_or_equiv
_atom_site_symmetry_multiplicity
Bi Bi1 0.5113(28) 0.4228(5) 1.000(5) 1.0 Uiso 0.0075(28) 4
Bi Bi2 0.4789(31) 0.0748(6) 0.991(4) 1.0 Uiso 0.022(4) 4
Nb Nb -0.009(4) 0.2464(9) 0.0 1.0 Uiso 0.0095(17) 4
O O1 0.004(5) 0.1336(10) 0.063(5) 1.0 Uiso 0.0282(27) 4
O O2 0.243(4) 0.9985(10) 0.254(7) 1.0 Uiso 0.0029(15) 4
O O3 0.264(4) 0.5058(9) 0.254(5) 1.0 Uiso 0.0029(15) 4
O O4 0.713(4) 0.2288(8) 0.227(5) 1.0 Uiso 0.0259(30) 4
O O5 0.2101(35) 0.2486(13) 0.310(5) 1.0 Uiso 0.0259(30) 4
O O6 0.539(5) 0.3685(9) 0.525(6) 1.0 Uiso 0.0282(27) 4

loop_
_atom_type_symbol
_atom_type_number_in_cell
Bi 8.0
Nb 4.0
O 24.0

loop_
_geom_angle_atom_site_label_1
_geom_angle_atom_site_label_2
_geom_angle_atom_site_label_3
_geom_angle
_geom_angle_site_symmetry_1
_geom_angle_site_symmetry_2
_geom_angle_site_symmetry_3
_geom_angle_publ_flag
O3 Bi1 O3 68.9(4) 1_556 . 2_555 n
O3 Bi1 O3 71.7(7) 1_556 . 3_566 n
O3 Bi1 O3 110.9(6) 1_556 . 4_665 n
O3 Bi1 O3 113.9(5) 2_555 . 3_566 n
O3 Bi1 O3 72.2(7) 2_555 . 4_665 n
O3 Bi1 O3 75.4(5) 3_566 . 4_665 n
O1 Bi2 O2 143.8(13) 2_555 . 1_546 n
O1 Bi2 O2 72.7(11) 2_555 . 2_545 n
O1 Bi2 O2 137.3(14) 2_555 . 3_566 n
O1 Bi2 O2 70.9(11) 2_555 . 4_665 n
O2 Bi2 O2 74.7(5) 1_546 . 2_545 n
O2 Bi2 O2 71.1(8) 1_546 . 3_566 n
O2 Bi2 O2 114.4(6) 1_546 . 4_665 n
O2 Bi2 O2 113.1(6) 2_545 . 3_566 n
O2 Bi2 O2 74.1(9) 2_545 . 4_665 n
O2 Bi2 O2 70.7(5) 3_566 . 4_665 n
O1 Nb O4 76.7(12) 1_555 . 1_455 n
O1 Nb O4 90.5(13) 1_555 . 2_554 n
O1 Nb O5 81.4(12) 1_555 . 1_555 n
O1 Nb O5 94.8(13) 1_555 . 2_554 n
O1 Nb O6 165.7(13) 1_555 . 2_554 n
O4 Nb O4 91.0(10) 1_455 . 2_554 n
O4 Nb O5 86.2(12) 1_455 . 1_555 n
O4 Nb O5 169.9(11) 1_455 . 2_554 n
O4 Nb O6 92.6(12) 1_455 . 2_554 n
O4 Nb O5 171.8(12) 2_554 . 1_555 n
O4 Nb O5 94.4(13) 2_554 . 2_554 n
O4 Nb O6 99.2(13) 2_554 . 2_554 n
O5 Nb O5 87.2(9) 1_555 . 2_554 n
O5 Nb O6 88.6(14) 1_555 . 2_554 n
O5 Nb O6 94.8(13) 2_554 . 2_554 n
Bi2 O1 Nb 123.3(11) 2_554 . 1_555 n
Bi2 O2 Bi2 110.7(9) 1_564 . 2_564 n
Bi2 O2 Bi2 104.3(15) 1_564 . 3_464 n
Bi2 O2 Bi2 105.9(9) 1_564 . 4_664 n
Bi2 O2 Bi2 108.8(9) 2_564 . 3_464 n
Bi2 O2 Bi2 109.9(16) 2_564 . 4_664 n
Bi2 O2 Bi2 117.1(9) 3_464 . 4_664 n
Bi1 O3 Bi1 109.6(9) 1_554 . 2_554 n
Bi1 O3 Bi1 107.2(13) 1_554 . 3_464 n
Bi1 O3 Bi1 111.2(9) 1_554 . 4_664 n
Bi1 O3 Bi1 105.0(9) 2_554 . 3_464 n
Bi1 O3 Bi1 108.5(13) 2_554 . 4_664 n
Bi1 O3 Bi1 115.2(8) 3_464 . 4_664 n
Nb O4 Nb 157.5(15) 1_655 . 2_555 n
Nb O5 Nb 157.5(12) 1_555 . 2_555 n

loop_
_geom_bond_atom_site_label_1
_geom_bond_atom_site_label_2
_geom_bond_distance
_geom_bond_site_symmetry_1
_geom_bond_site_symmetry_2
_geom_bond_publ_flag
Bi1 Bi1 5.4270(18) . 1_455 n
Bi1 Bi1 5.4282(17) . 1_554 n
Bi1 Bi1 5.4282(17) . 1_556 n
Bi1 Bi1 5.4270(18) . 1_655 n
Bi1 Bi1 3.926(22) . 2_554 n
Bi1 Bi1 3.926(22) . 2_555 n
Bi1 Bi1 3.752(21) . 2_654 n
Bi1 Bi1 3.752(21) . 2_655 n
Bi1 Bi1 3.739(12) . 3_465 n
Bi1 Bi1 3.739(12) . 3_565 n
Bi1 Bi1 3.741(12) . 4_664 n
Bi1 Bi1 3.741(12) . 4_665 n
Bi1 Nb 4.074(23) . 1_556 n
Bi1 Nb 3.927(21) . 1_656 n
Bi1 Nb 4.001(23) . 2_555 n
Bi1 Nb 3.999(19) . 2_556 n
Bi1 O3 2.367(25) . 1_556 n
Bi1 O3 2.436(24) . 2_555 n
Bi1 O3 2.278(28) . 3_566 n
Bi1 O3 2.166(28) . 4_665 n
Bi1 O4 3.628(19) . 1_556 n
Bi1 O4 3.859(21) . 2_655 n
Bi1 O5 3.732(23) . 1_556 n
Bi1 O5 3.306(23) . 2_555 n
Bi1 O6 2.740(23) . 1_555 n
Bi1 O6 2.990(22) . 1_556 n
Bi1 O6 3.124(27) . 2_555 n
Bi1 O6 2.606(27) . 2_655 n
Bi1 O6 3.489(19) . 4_665 n
Bi2 Bi2 5.4270(18) . 1_455 n
Bi2 Bi2 5.4282(17) . 1_554 n
Bi2 Bi2 5.4282(17) . 1_556 n
Bi2 Bi2 5.4270(18) . 1_655 n
Bi2 Bi2 3.680(22) . 2_554 n
Bi2 Bi2 3.680(22) . 2_555 n
Bi2 Bi2 4.003(24) . 2_654 n
Bi2 Bi2 4.003(24) . 2_655 n
Bi2 Bi2 3.684(13) . 3_455 n
Bi2 Bi2 3.684(13) . 3_555 n
Bi2 Bi2 3.691(14) . 4_654 n
Bi2 Bi2 3.691(14) . 4_655 n
Bi2 Nb 3.896(23) . 1_556 n
Bi2 Nb 3.989(25) . 1_656 n
Bi2 Nb 3.911(18) . 2_555 n
Bi2 Nb 3.980(22) . 2_556 n
Bi2 O1 2.784(27) . 1_556 n
Bi2 O1 3.041(28) . 1_656 n
Bi2 O1 2.522(26) . 2_555 n
Bi2 O1 3.259(26) . 2_556 n
Bi2 O1 3.497(22) . 3_556 n
Bi2 O2 2.300(31) . 1_546 n
Bi2 O2 2.172(25) . 2_545 n
Bi2 O2 2.366(31) . 3_566 n
Bi2 O2 2.326(29) . 4_665 n
Bi2 O4 3.136(23) . 1_556 n
Bi2 O4 3.381(20) . 2_655 n
Bi2 O5 3.677(25) . 1_556 n
Bi2 O5 3.224(23) . 2_555 n
Nb Bi1 3.927(21) . 1_454 n
Nb Bi1 4.074(23) . 1_554 n
Nb Bi1 3.999(19) . 2_553 n
Nb Bi1 4.001(23) . 2_554 n
Nb Bi2 3.989(25) . 1_454 n
Nb Bi2 3.896(23) . 1_554 n
Nb Bi2 3.980(22) . 2_553 n
Nb Bi2 3.911(18) . 2_554 n
Nb O1 1.911(23) . 1_555 n
Nb O4 1.973(28) . 1_455 n
Nb O4 1.872(29) . 2_554 n
Nb O5 2.061(30) . 1_555 n
Nb O5 1.921(32) . 2_554 n
Nb O6 2.045(22) . 2_554 n
O1 Bi2 3.041(28) . 1_454 n
O1 Bi2 2.784(27) . 1_554 n
O1 Bi2 3.259(26) . 2_553 n
O1 Bi2 2.522(26) . 2_554 n
O1 Bi2 3.497(22) . 3_454 n
O1 Nb 1.911(23) . 1_555 n
O2 Bi2 2.300(31) . 1_564 n
O2 Bi2 2.172(25) . 2_564 n
O2 Bi2 2.366(31) . 3_464 n
O2 Bi2 2.326(29) . 4_664 n
O3 Bi1 2.367(25) . 1_554 n
O3 Bi1 2.436(24) . 2_554 n
O3 Bi1 2.278(28) . 3_464 n
O3 Bi1 2.166(28) . 4_664 n
O4 Bi1 3.628(19) . 1_554 n
O4 Bi1 3.859(21) . 2_654 n
O4 Bi2 3.136(23) . 1_554 n
O4 Bi2 3.381(20) . 2_654 n
O4 Nb 1.973(28) . 1_655 n
O4 Nb 1.872(29) . 2_555 n
O5 Bi1 3.732(23) . 1_554 n
O5 Bi1 3.306(23) . 2_554 n
O5 Bi2 3.677(25) . 1_554 n
O5 Bi2 3.224(23) . 2_554 n
O5 Nb 2.061(30) . 1_555 n
O5 Nb 1.921(32) . 2_555 n
O6 Bi1 2.990(22) . 1_554 n
O6 Bi1 2.740(23) . 1_555 n
O6 Bi1 3.124(27) . 2_554 n
O6 Bi1 2.606(27) . 2_654 n
O6 Bi1 3.489(19) . 4_664 n
O6 Nb 2.045(22) . 2_555 n

loop_
_pd_block_diffractogram_id
2006-10-23T09:20|PCA21-295_H_01|Emma_McCabe|NPD-NFL
